data_7048557
loop_
_publ_author_name
'Shova, Sergiu'
'Vlad, Angelica'
'Cazacu, Maria'
'Krzystek, J.'
'Ozarowski, Andrew'
'Mal\<cek, Michal'
'Bucinsky, Lukas'
'Rapta, Peter'
'Cano, Joan'
'Telser, Joshua'
'Arion, Vladimir B.'

_publ_section_title
;
 Dinuclear manganese(iii) complexes with bioinspired coordination and
 variable linkers showing weak exchange effects: a synthetic, structural,
 spectroscopic and computation study.
;
_journal_issue 18
_journal_name_full 'Dalton transactions (Cambridge, England : 2003)'
_journal_page_first 5909
_journal_page_last 5922
_journal_paper_doi 10.1039/c8dt04596h
_journal_volume 48
_journal_year 2019
_chemical_formula_moiety 'C88 H136 Mn2 N4 O10 Si4, 4(C H2 Cl2)'
_chemical_formula_sum 'C92 H144 Cl8 Mn2 N4 O10 Si4'
_chemical_formula_weight 1971.95
_space_group_crystal_system triclinic
_space_group_IT_number 2
_space_group_name_Hall '-P 1'
_space_group_name_H-M_alt 'P -1'
_symmetry_space_group_name_Hall '-P 1'
_symmetry_space_group_name_H-M 'P -1'
_atom_sites_solution_hydrogens geom
_atom_sites_solution_primary direct
_atom_sites_solution_secondary difmap
_audit_creation_date 2018-03-21
_audit_creation_method
;
Olex2 1.2
(compiled 2017.08.10 svn.r3458 for OlexSys, GUI svn.r5381)
;
_audit_update_record
;
2018-10-25 deposited with the CCDC.
2019-01-04 downloaded from the CCDC.
;
_cell_angle_alpha 73.414(5)
_cell_angle_beta 81.359(5)
_cell_angle_gamma 72.378(5)
_cell_formula_units_Z 1
_cell_length_a 11.8837(17)
_cell_length_b 12.7755(19)
_cell_length_c 18.564(3)
_cell_measurement_reflns_used 8796
_cell_measurement_temperature 100(2)
_cell_measurement_theta_max 29.54
_cell_measurement_theta_min 2.601
_cell_volume 2568.1(7)
_computing_molecular_graphics 'Olex2 (Dolomanov et al., 2009)'
_computing_publication_material 'Olex2 (Dolomanov et al., 2009)'
_computing_structure_refinement 'ShelXL (Sheldrick, 2015)'
_computing_structure_solution 'SIR2004 (Burla et al., 2007)'
_diffrn_ambient_temperature 100.0
_diffrn_measured_fraction_theta_full 0.987
_diffrn_measured_fraction_theta_max 0.987
_diffrn_measurement_device_type 'Bruker APEX-II CCD'
_diffrn_measurement_method '\f and \w scans'
_diffrn_radiation_monochromator graphite
_diffrn_radiation_type MoK\a
_diffrn_radiation_wavelength 0.71073
_diffrn_reflns_av_R_equivalents 0.0000
_diffrn_reflns_av_unetI/netI 0.0475
_diffrn_reflns_limit_h_max 14
_diffrn_reflns_limit_h_min -14
_diffrn_reflns_limit_k_max 15
_diffrn_reflns_limit_k_min -15
_diffrn_reflns_limit_l_max 22
_diffrn_reflns_limit_l_min -12
_diffrn_reflns_number 8962
_diffrn_reflns_theta_full 25.03
_diffrn_reflns_theta_max 25.03
_diffrn_reflns_theta_min 2.31
_diffrn_source 'fine-focus sealed tube'
_exptl_absorpt_coefficient_mu 0.555
_exptl_absorpt_correction_T_max 0.9781
_exptl_absorpt_correction_T_min 0.8424
_exptl_absorpt_correction_type multi-scan
_exptl_absorpt_process_details sadabs
_exptl_crystal_colour 'clear dark green'
_exptl_crystal_colour_lustre clear
_exptl_crystal_colour_modifier dark
_exptl_crystal_colour_primary green
_exptl_crystal_density_diffrn 1.275
_exptl_crystal_density_method 'not measured'
_exptl_crystal_description prism
_exptl_crystal_F_000 1046
_exptl_crystal_size_max 0.32
_exptl_crystal_size_mid 0.14
_exptl_crystal_size_min 0.04
_refine_diff_density_max 1.251
_refine_diff_density_min -1.146
_refine_diff_density_rms 0.125
_refine_ls_extinction_method none
_refine_ls_goodness_of_fit_ref 1.061
_refine_ls_hydrogen_treatment constr
_refine_ls_matrix_type full
_refine_ls_number_parameters 558
_refine_ls_number_reflns 8962
_refine_ls_number_restraints 0
_refine_ls_restrained_S_all 1.061
_refine_ls_R_factor_all 0.0838
_refine_ls_R_factor_gt 0.0765
_refine_ls_shift/su_max 0.000
_refine_ls_shift/su_mean 0.000
_refine_ls_structure_factor_coef Fsqd
_refine_ls_weighting_details 'calc w=1/[\s^2^(Fo^2^)+(0.1215P)^2^+13.7742P] where P=(Fo^2^+2Fc^2^)/3'
_refine_ls_weighting_scheme calc
_refine_ls_wR_factor_gt 0.2179
_refine_ls_wR_factor_ref 0.2270
_reflns_number_gt 8076
_reflns_number_total 8962
_reflns_threshold_expression >2sigma(I)
_cod_data_source_file c8dt04596h2.cif
_cod_data_source_block mo_vlar310117_p-1
_cod_depositor_comments 'Adding full bibliography for 7048556--7048558.cif.'
_cod_original_cell_volume 2568.1(6)
_cod_database_code 7048557
_olex2_refinement_description
;
1. Twinned data refinement
 Scales: 0.7609(18)
 0.2391(18)
2. Fixed Uiso
 At 1.2 times of:
  All C(H) groups, All C(H,H) groups
 At 1.5 times of:
  All C(H,H,H) groups
3.a Secondary CH2 refined with riding coordinates:
 C18(H18A,H18B), C17(H17A,H17B), C16(H16A,H16B), C25(H25A,H25B), C24(H24A,
 H24B), C23(H23A,H23B), C46(H46A,H46B), C45(H45A,H45B)
3.b Aromatic/amide H refined with riding coordinates:
 C15(H15), C44(H44), C3(H3), C30(H30), C5(H5), C26(H26), C28(H28), C43(H43)
3.c Idealised Me refined as rotating group:
 C13(H13A,H13B,H13C), C12(H12A,H12B,H12C), C38(H38A,H38B,H38C), C10(H10A,H10B,
 H10C), C40(H40A,H40B,H40C), C14(H14A,H14B,H14C), C8(H8A,H8B,H8C), C9(H9A,H9B,
 H9C), C34(H34A,H34B,H34C), C21(H21A,H21B,H21C), C39(H39A,H39B,H39C), C22(H22A,
 H22B,H22C), C35(H35A,H35B,H35C), C36(H36A,H36B,H36C), C20(H20A,H20B,H20C),
 C19(H19A,H19B,H19C)
;
_olex2_submission_special_instructions 'No special instructions were received'

loop_
_space_group_symop_id
_space_group_symop_operation_xyz
1 'x, y, z'
2 '-x, -y, -z'

loop_
_atom_site_label
_atom_site_type_symbol
_atom_site_fract_x
_atom_site_fract_y
_atom_site_fract_z
_atom_site_U_iso_or_equiv
_atom_site_adp_type
_atom_site_occupancy
_atom_site_calc_flag
_atom_site_refinement_flags_posn
Mn1 Mn 0.80333(7) 0.84138(6) 0.26329(4) 0.0071(2) Uani 1 d .
Si1 Si 0.64164(15) 1.16598(14) -0.02978(9) 0.0179(4) Uani 1 d .
Si2 Si 0.44410(15) 1.25402(15) 0.09109(9) 0.0223(4) Uani 1 d .
Cl2 Cl 1.2625(2) 0.5009(2) 0.26019(12) 0.0504(5) Uani 1 d .
Cl4 Cl 0.6909(2) 0.78539(19) 0.60780(11) 0.0521(6) Uani 1 d .
Cl3 Cl 0.5281(2) 0.84442(19) 0.49046(12) 0.0475(5) Uani 1 d .
O2 O 0.7016(3) 0.7586(3) 0.2573(2) 0.0112(7) Uani 1 d .
O1 O 0.8999(3) 0.9336(3) 0.2586(2) 0.0100(7) Uani 1 d .
Cl1 Cl 1.1393(2) 0.3679(3) 0.21386(17) 0.0681(8) Uani 1 d .
O5 O 0.8193(4) 0.7624(3) 0.3817(2) 0.0154(8) Uani 1 d .
O4 O 0.9488(4) 0.6755(3) 0.3054(2) 0.0161(8) Uani 1 d .
N1 N 0.6603(4) 0.9710(4) 0.2946(2) 0.0090(9) Uani 1 d .
N2 N 0.8619(4) 0.8402(4) 0.1516(2) 0.0113(9) Uani 1 d .
C15 C 0.6776(5) 1.0378(4) 0.3293(3) 0.0102(10) Uani 1 d .
H15 H 0.6090 1.0852 0.3490 0.012 Uiso 1 calc R
C1 C 0.8978(5) 0.9973(4) 0.3051(3) 0.0117(11) Uani 1 d .
C41 C 0.9047(5) 0.6808(4) 0.3712(3) 0.0127(11) Uani 1 d .
C18 C 0.4829(6) 1.1725(5) 0.1891(3) 0.0205(13) Uani 1 d .
H18A H 0.5555 1.1872 0.1992 0.025 Uiso 1 calc R
H18B H 0.4183 1.2014 0.2247 0.025 Uiso 1 calc R
O3 O 0.5630(4) 1.2234(4) 0.0357(2) 0.0246(10) Uani 1 d .
C7 C 1.1246(5) 0.9659(5) 0.2783(3) 0.0164(12) Uani 1 d .
C42 C 0.9551(5) 0.5866(4) 0.4383(3) 0.0114(11) Uani 1 d .
C4 C 0.8892(5) 1.1456(5) 0.3956(3) 0.0152(11) Uani 1 d .
C27 C 0.8096(5) 0.6656(5) 0.1630(3) 0.0145(11) Uani 1 d .
C44 C 0.8831(5) 0.5650(5) 0.5036(3) 0.0124(11) Uani 1 d .
H44 H 0.8034 0.6101 0.5063 0.015 Uiso 1 calc R
C17 C 0.5036(5) 1.0441(5) 0.2046(3) 0.0130(11) Uani 1 d .
H17A H 0.5677 1.0149 0.1687 0.016 Uiso 1 calc R
H17B H 0.4308 1.0290 0.1955 0.016 Uiso 1 calc R
C29 C 0.7899(5) 0.4834(5) 0.1592(3) 0.0159(12) Uani 1 d .
C31 C 0.6727(5) 0.5806(5) 0.2562(3) 0.0131(11) Uani 1 d .
C3 C 0.9945(5) 1.0936(5) 0.3589(3) 0.0143(11) Uani 1 d .
H3 H 1.0646 1.1109 0.3644 0.017 Uiso 1 calc R
C30 C 0.7072(5) 0.4916(5) 0.2209(3) 0.0152(11) Uani 1 d .
H30 H 0.6711 0.4313 0.2405 0.018 Uiso 1 calc R
C2 C 1.0042(5) 1.0192(4) 0.3152(3) 0.0120(11) Uani 1 d .
C5 C 0.7883(5) 1.1216(4) 0.3863(3) 0.0131(11) Uani 1 d .
H5 H 0.7154 1.1549 0.4105 0.016 Uiso 1 calc R
C16 C 0.5371(5) 0.9793(5) 0.2850(3) 0.0126(11) Uani 1 d .
H16A H 0.4837 1.0189 0.3211 0.015 Uiso 1 calc R
H16B H 0.5269 0.9021 0.2961 0.015 Uiso 1 calc R
C6 C 0.7907(5) 1.0486(4) 0.3415(3) 0.0111(10) Uani 1 d .
C26 C 0.8624(5) 0.7564(5) 0.1260(3) 0.0153(11) Uani 1 d .
H26 H 0.9017 0.7544 0.0777 0.018 Uiso 1 calc R
C37 C 0.5773(5) 0.5841(5) 0.3211(3) 0.0171(12) Uani 1 d .
C32 C 0.7283(5) 0.6702(4) 0.2268(3) 0.0129(11) Uani 1 d .
C13 C 0.7755(6) 1.2605(6) 0.4879(4) 0.0245(13) Uani 1 d .
H13A H 0.7116 1.3006 0.4540 0.037 Uiso 1 calc GR
H13B H 0.7820 1.3101 0.5179 0.037 Uiso 1 calc GR
H13C H 0.7581 1.1918 0.5217 0.037 Uiso 1 calc GR
C25 C 0.9162(5) 0.9266(5) 0.1015(3) 0.0142(11) Uani 1 d .
H25A H 0.9621 0.8976 0.0588 0.017 Uiso 1 calc R
H25B H 0.9715 0.9418 0.1296 0.017 Uiso 1 calc R
C11 C 0.8924(5) 1.2274(5) 0.4416(3) 0.0184(12) Uani 1 d .
C24 C 0.8220(5) 1.0369(5) 0.0714(3) 0.0152(11) Uani 1 d .
H24A H 0.7710 1.0607 0.1145 0.018 Uiso 1 calc R
H24B H 0.8616 1.0969 0.0457 0.018 Uiso 1 calc R
C23 C 0.7439(5) 1.0277(5) 0.0164(3) 0.0179(12) Uani 1 d .
H23A H 0.6963 0.9751 0.0439 0.022 Uiso 1 calc R
H23B H 0.7954 0.9944 -0.0231 0.022 Uiso 1 calc R
C28 C 0.8388(5) 0.5736(5) 0.1298(3) 0.0154(11) Uani 1 d .
H28 H 0.8928 0.5735 0.0865 0.018 Uiso 1 calc R
C12 C 0.9916(6) 1.1731(5) 0.4953(4) 0.0229(13) Uani 1 d .
H12A H 0.9786 1.1031 0.5299 0.034 Uiso 1 calc GR
H12B H 0.9922 1.2261 0.5243 0.034 Uiso 1 calc GR
H12C H 1.0678 1.1551 0.4663 0.034 Uiso 1 calc GR
C38 C 0.6241(5) 0.5925(5) 0.3917(3) 0.0181(12) Uani 1 d .
H38A H 0.6915 0.5264 0.4077 0.027 Uiso 1 calc GR
H38B H 0.5612 0.5942 0.4324 0.027 Uiso 1 calc GR
H38C H 0.6495 0.6621 0.3800 0.027 Uiso 1 calc GR
C10 C 1.2271(5) 0.9826(5) 0.3118(4) 0.0214(13) Uani 1 d .
H10A H 1.2246 1.0633 0.2970 0.032 Uiso 1 calc GR
H10B H 1.3027 0.9385 0.2929 0.032 Uiso 1 calc GR
H10C H 1.2192 0.9567 0.3669 0.032 Uiso 1 calc GR
C33 C 0.8215(6) 0.3801(5) 0.1266(3) 0.0226(13) Uani 1 d .
C40 C 0.5333(6) 0.4765(5) 0.3444(4) 0.0255(14) Uani 1 d .
H40A H 0.4973 0.4710 0.3020 0.038 Uiso 1 calc GR
H40B H 0.4744 0.4808 0.3873 0.038 Uiso 1 calc GR
H40C H 0.6002 0.4093 0.3588 0.038 Uiso 1 calc GR
C14 C 0.9161(7) 1.3354(5) 0.3866(4) 0.0263(14) Uani 1 d .
H14A H 0.9938 1.3157 0.3595 0.039 Uiso 1 calc GR
H14B H 0.9150 1.3899 0.4148 0.039 Uiso 1 calc GR
H14C H 0.8547 1.3694 0.3504 0.039 Uiso 1 calc GR
C8 C 1.1305(6) 1.0244(6) 0.1935(4) 0.0250(14) Uani 1 d .
H8A H 1.0697 1.0113 0.1696 0.037 Uiso 1 calc GR
H8B H 1.2088 0.9929 0.1706 0.037 Uiso 1 calc GR
H8C H 1.1169 1.1061 0.1864 0.037 Uiso 1 calc GR
C9 C 1.1465(5) 0.8372(5) 0.2908(4) 0.0208(13) Uani 1 d .
H9A H 1.1402 0.8014 0.3449 0.031 Uiso 1 calc GR
H9B H 1.2259 0.8051 0.2695 0.031 Uiso 1 calc GR
H9C H 1.0873 0.8231 0.2659 0.031 Uiso 1 calc GR
C34 C 0.7048(8) 0.3681(7) 0.1052(5) 0.045(2) Uani 1 d .
H34A H 0.6495 0.3604 0.1500 0.068 Uiso 1 calc GR
H34B H 0.7226 0.3007 0.0859 0.068 Uiso 1 calc GR
H34C H 0.6690 0.4357 0.0664 0.068 Uiso 1 calc GR
C43 C 1.0726(5) 0.5233(4) 0.4342(3) 0.0120(10) Uani 1 d .
H43 H 1.1222 0.5396 0.3897 0.014 Uiso 1 calc R
C21 C 0.7290(7) 1.2626(5) -0.0885(4) 0.0278(15) Uani 1 d .
H21A H 0.6751 1.3336 -0.1147 0.042 Uiso 1 calc GR
H21B H 0.7819 1.2262 -0.1255 0.042 Uiso 1 calc GR
H21C H 0.7760 1.2790 -0.0561 0.042 Uiso 1 calc GR
C39 C 0.4699(5) 0.6844(5) 0.2970(4) 0.0230(13) Uani 1 d .
H39A H 0.4943 0.7548 0.2804 0.034 Uiso 1 calc GR
H39B H 0.4106 0.6887 0.3396 0.034 Uiso 1 calc GR
H39C H 0.4359 0.6742 0.2554 0.034 Uiso 1 calc GR
C22 C 0.5430(7) 1.1428(6) -0.0890(4) 0.0294(15) Uani 1 d .
H22A H 0.5046 1.0848 -0.0590 0.044 Uiso 1 calc GR
H22B H 0.5899 1.1173 -0.1321 0.044 Uiso 1 calc GR
H22C H 0.4826 1.2141 -0.1072 0.044 Uiso 1 calc GR
C46 C 0.6597(7) 0.8602(7) 0.5138(4) 0.0387(18) Uani 1 d .
H46A H 0.6516 0.9417 0.5071 0.046 Uiso 1 calc R
H46B H 0.7264 0.8314 0.4792 0.046 Uiso 1 calc R
C35 C 0.9033(8) 0.3890(6) 0.0576(4) 0.0400(19) Uani 1 d .
H35A H 0.8665 0.4553 0.0183 0.060 Uiso 1 calc GR
H35B H 0.9198 0.3202 0.0399 0.060 Uiso 1 calc GR
H35C H 0.9774 0.3973 0.0692 0.060 Uiso 1 calc GR
C36 C 0.8706(8) 0.2738(5) 0.1874(4) 0.0380(18) Uani 1 d .
H36A H 0.9447 0.2773 0.2025 0.057 Uiso 1 calc GR
H36B H 0.8859 0.2068 0.1678 0.057 Uiso 1 calc GR
H36C H 0.8131 0.2686 0.2311 0.057 Uiso 1 calc GR
C20 C 0.3223(7) 1.2140(8) 0.0600(4) 0.0401(19) Uani 1 d .
H20A H 0.3442 1.1316 0.0666 0.060 Uiso 1 calc GR
H20B H 0.3105 1.2526 0.0068 0.060 Uiso 1 calc GR
H20C H 0.2488 1.2370 0.0905 0.060 Uiso 1 calc GR
C19 C 0.4001(7) 1.4084(6) 0.0841(5) 0.0376(18) Uani 1 d .
H19A H 0.3138 1.4354 0.0914 0.056 Uiso 1 calc GR
H19B H 0.4266 1.4487 0.0342 0.056 Uiso 1 calc GR
H19C H 0.4366 1.4227 0.1229 0.056 Uiso 1 calc GR
C45 C 1.1309(9) 0.5076(11) 0.2209(8) 0.076(4) Uani 1 d .
H45A H 1.1240 0.5615 0.1704 0.092 Uiso 1 calc R
H45B H 1.0603 0.5345 0.2535 0.092 Uiso 1 calc R

loop_
_atom_site_aniso_label
_atom_site_aniso_U_11
_atom_site_aniso_U_22
_atom_site_aniso_U_33
_atom_site_aniso_U_23
_atom_site_aniso_U_13
_atom_site_aniso_U_12
Mn1 0.0068(4) 0.0046(4) 0.0096(4) -0.0013(3) -0.0024(3) -0.0006(3)
Si1 0.0238(9) 0.0150(8) 0.0143(7) -0.0013(6) -0.0041(6) -0.0053(7)
Si2 0.0178(9) 0.0209(9) 0.0193(8) 0.0017(7) -0.0037(7) 0.0025(7)
Cl2 0.0473(12) 0.0642(14) 0.0401(10) -0.0099(10) 0.0022(9) -0.0214(10)
Cl4 0.0649(14) 0.0493(12) 0.0302(10) -0.0111(9) 0.0010(9) 0.0002(10)
Cl3 0.0455(12) 0.0483(12) 0.0451(11) -0.0189(9) 0.0054(9) -0.0052(9)
O2 0.0114(18) 0.0078(17) 0.0150(18) -0.0046(15) -0.0021(15) -0.0017(14)
O1 0.0111(18) 0.0090(17) 0.0114(17) -0.0046(14) -0.0006(14) -0.0032(14)
Cl1 0.0530(14) 0.0883(19) 0.0835(18) -0.0500(16) 0.0220(13) -0.0353(14)
O5 0.017(2) 0.0075(18) 0.020(2) -0.0006(15) -0.0111(16) 0.0011(16)
O4 0.022(2) 0.014(2) 0.0115(19) -0.0005(15) -0.0052(16) -0.0049(16)
N1 0.005(2) 0.008(2) 0.013(2) -0.0002(17) -0.0023(16) -0.0027(17)
N2 0.014(2) 0.007(2) 0.012(2) 0.0004(17) -0.0026(17) -0.0031(18)
C15 0.011(3) 0.007(2) 0.011(2) -0.0016(19) 0.0015(19) -0.002(2)
C1 0.013(3) 0.009(2) 0.011(2) -0.001(2) -0.002(2) 0.000(2)
C41 0.015(3) 0.004(2) 0.019(3) 0.003(2) -0.012(2) -0.003(2)
C18 0.026(3) 0.012(3) 0.019(3) -0.002(2) -0.007(2) 0.002(2)
O3 0.020(2) 0.033(3) 0.021(2) -0.0105(19) -0.0002(18) -0.0048(19)
C7 0.008(3) 0.021(3) 0.023(3) -0.009(2) 0.000(2) -0.005(2)
C42 0.015(3) 0.006(2) 0.012(3) 0.001(2) -0.008(2) -0.001(2)
C4 0.023(3) 0.008(3) 0.014(3) -0.002(2) -0.006(2) -0.001(2)
C27 0.022(3) 0.010(3) 0.015(3) -0.003(2) -0.006(2) -0.006(2)
C44 0.008(2) 0.012(3) 0.017(3) -0.005(2) -0.003(2) -0.001(2)
C17 0.008(3) 0.014(3) 0.018(3) -0.006(2) -0.001(2) -0.002(2)
C29 0.026(3) 0.007(3) 0.015(3) -0.002(2) -0.009(2) -0.003(2)
C31 0.011(3) 0.012(3) 0.016(3) -0.002(2) -0.008(2) -0.002(2)
C3 0.016(3) 0.014(3) 0.018(3) -0.005(2) -0.006(2) -0.007(2)
C30 0.016(3) 0.008(3) 0.022(3) 0.001(2) -0.009(2) -0.005(2)
C2 0.011(3) 0.010(3) 0.015(3) -0.001(2) -0.003(2) -0.002(2)
C5 0.013(3) 0.009(3) 0.013(3) -0.001(2) -0.001(2) -0.001(2)
C16 0.006(2) 0.013(3) 0.017(3) -0.001(2) -0.001(2) -0.002(2)
C6 0.015(3) 0.005(2) 0.013(2) -0.0017(19) -0.003(2) -0.002(2)
C26 0.017(3) 0.014(3) 0.018(3) -0.008(2) -0.001(2) -0.006(2)
C37 0.012(3) 0.015(3) 0.025(3) -0.004(2) -0.003(2) -0.004(2)
C32 0.014(3) 0.005(2) 0.019(3) -0.002(2) -0.010(2) 0.002(2)
C13 0.030(3) 0.022(3) 0.023(3) -0.013(3) -0.006(3) 0.000(3)
C25 0.019(3) 0.012(3) 0.012(3) -0.002(2) 0.002(2) -0.007(2)
C11 0.024(3) 0.012(3) 0.023(3) -0.006(2) -0.011(2) -0.004(2)
C24 0.025(3) 0.010(3) 0.012(3) -0.001(2) 0.000(2) -0.008(2)
C23 0.024(3) 0.014(3) 0.016(3) -0.003(2) -0.003(2) -0.006(2)
C28 0.023(3) 0.012(3) 0.014(3) -0.003(2) -0.006(2) -0.006(2)
C12 0.030(3) 0.019(3) 0.024(3) -0.011(2) -0.012(3) -0.003(3)
C38 0.020(3) 0.017(3) 0.018(3) -0.003(2) 0.001(2) -0.009(2)
C10 0.013(3) 0.023(3) 0.033(3) -0.010(3) -0.006(2) -0.007(2)
C33 0.040(4) 0.012(3) 0.019(3) -0.006(2) -0.005(3) -0.008(3)
C40 0.019(3) 0.021(3) 0.033(4) -0.001(3) -0.002(3) -0.007(3)
C14 0.042(4) 0.012(3) 0.030(3) -0.008(3) -0.012(3) -0.008(3)
C8 0.021(3) 0.033(4) 0.022(3) -0.008(3) 0.003(3) -0.011(3)
C9 0.013(3) 0.020(3) 0.034(3) -0.015(3) -0.002(2) -0.002(2)
C34 0.057(5) 0.044(5) 0.049(5) -0.019(4) -0.016(4) -0.023(4)
C43 0.014(3) 0.010(3) 0.014(3) -0.003(2) -0.004(2) -0.004(2)
C21 0.040(4) 0.016(3) 0.023(3) -0.001(2) -0.001(3) -0.006(3)
C39 0.011(3) 0.025(3) 0.030(3) -0.005(3) -0.001(2) -0.001(2)
C22 0.034(4) 0.029(4) 0.024(3) -0.002(3) -0.010(3) -0.007(3)
C46 0.041(4) 0.033(4) 0.033(4) -0.009(3) 0.009(3) -0.002(3)
C35 0.066(6) 0.025(4) 0.035(4) -0.018(3) 0.014(4) -0.020(4)
C36 0.063(5) 0.011(3) 0.034(4) -0.008(3) 0.002(4) -0.002(3)
C20 0.023(4) 0.059(5) 0.033(4) 0.000(4) -0.008(3) -0.012(4)
C19 0.031(4) 0.022(4) 0.044(4) 0.006(3) 0.005(3) 0.000(3)
C45 0.036(5) 0.105(9) 0.113(9) -0.087(8) -0.010(5) 0.002(5)

loop_
_atom_type_symbol
_atom_type_description
_atom_type_scat_dispersion_real
_atom_type_scat_dispersion_imag
_atom_type_scat_source
C C 0.0033 0.0016 'International Tables Vol C Tables 4.2.6.8 and 6.1.1.4'
H H 0.0000 0.0000 'International Tables Vol C Tables 4.2.6.8 and 6.1.1.4'
Cl Cl 0.1484 0.1585 'International Tables Vol C Tables 4.2.6.8 and 6.1.1.4'
Mn Mn 0.3368 0.7283 'International Tables Vol C Tables 4.2.6.8 and 6.1.1.4'
N N 0.0061 0.0033 'International Tables Vol C Tables 4.2.6.8 and 6.1.1.4'
O O 0.0106 0.0060 'International Tables Vol C Tables 4.2.6.8 and 6.1.1.4'
Si Si 0.0817 0.0704 'International Tables Vol C Tables 4.2.6.8 and 6.1.1.4'

loop_
_geom_angle_atom_site_label_1
_geom_angle_atom_site_label_2
_geom_angle_atom_site_label_3
_geom_angle
_geom_angle_site_symmetry_3
O2 Mn1 O5 91.91(16) .
O2 Mn1 O4 90.73(15) .
O2 Mn1 N1 91.82(16) .
O2 Mn1 N2 87.38(17) .
O2 Mn1 C41 90.83(16) .
O1 Mn1 O2 173.62(16) .
O1 Mn1 O5 94.34(15) .
O1 Mn1 O4 93.62(15) .
O1 Mn1 N1 87.19(16) .
O1 Mn1 N2 87.91(17) .
O1 Mn1 C41 95.26(16) .
O5 Mn1 O4 58.82(14) .
O5 Mn1 C41 29.24(17) .
O4 Mn1 C41 29.60(17) .
N1 Mn1 O5 87.19(16) .
N1 Mn1 O4 145.98(15) .
N1 Mn1 C41 116.42(18) .
N2 Mn1 O5 149.35(16) .
N2 Mn1 O4 90.54(16) .
N2 Mn1 N1 123.46(17) .
N2 Mn1 C41 120.11(18) .
O3 Si1 C23 108.3(3) .
O3 Si1 C21 108.6(3) .
O3 Si1 C22 109.9(3) .
C21 Si1 C23 109.7(3) .
C22 Si1 C23 110.2(3) .
C22 Si1 C21 110.1(3) .
C18 Si2 C20 112.2(3) .
O3 Si2 C18 107.1(3) .
O3 Si2 C20 108.6(3) .
O3 Si2 C19 108.9(3) .
C19 Si2 C18 110.0(3) .
C19 Si2 C20 109.9(4) .
C32 O2 Mn1 126.7(3) .
C1 O1 Mn1 128.6(3) .
C41 O5 Mn1 93.8(3) .
C41 O4 Mn1 86.2(3) .
C15 N1 Mn1 120.9(4) .
C15 N1 C16 117.4(5) .
C16 N1 Mn1 121.4(3) .
C26 N2 Mn1 120.5(4) .
C26 N2 C25 116.9(5) .
C25 N2 Mn1 122.3(3) .
N1 C15 C6 126.8(5) .
O1 C1 C2 119.7(5) .
O1 C1 C6 121.3(5) .
C6 C1 C2 118.9(5) .
O5 C41 Mn1 57.0(3) .
O5 C41 O4 121.1(5) .
O5 C41 C42 119.3(5) .
O4 C41 Mn1 64.2(3) .
O4 C41 C42 119.6(5) .
C42 C41 Mn1 175.4(4) .
C17 C18 Si2 114.6(4) .
Si1 O3 Si2 153.8(3) .
C2 C7 C10 111.2(5) .
C2 C7 C8 109.7(5) .
C2 C7 C9 111.5(5) .
C8 C7 C10 107.1(5) .
C8 C7 C9 110.3(5) .
C9 C7 C10 106.9(5) .
C44 C42 C41 119.3(5) .
C44 C42 C43 120.7(5) .
C43 C42 C41 120.0(5) .
C3 C4 C11 119.1(5) .
C5 C4 C3 116.9(5) .
C5 C4 C11 124.0(5) .
C32 C27 C26 122.4(5) .
C28 C27 C26 116.1(5) .
C28 C27 C32 121.5(5) .
C42 C44 C43 120.1(5) 2_766
C18 C17 C16 113.4(5) .
C30 C29 C33 120.7(5) .
C28 C29 C30 116.3(5) .
C28 C29 C33 123.0(6) .
C30 C31 C37 121.8(5) .
C30 C31 C32 116.6(5) .
C32 C31 C37 121.6(5) .
C2 C3 C4 125.2(5) .
C31 C30 C29 125.9(5) .
C1 C2 C7 122.2(5) .
C3 C2 C1 116.9(5) .
C3 C2 C7 120.9(5) .
C4 C5 C6 121.2(5) .
N1 C16 C17 111.1(4) .
C1 C6 C15 122.2(5) .
C5 C6 C15 116.8(5) .
C5 C6 C1 120.8(5) .
N2 C26 C27 126.7(5) .
C31 C37 C38 111.3(5) .
C31 C37 C40 112.0(5) .
C38 C37 C40 106.8(5) .
C39 C37 C31 109.8(5) .
C39 C37 C38 110.2(5) .
C39 C37 C40 106.7(5) .
O2 C32 C27 120.5(5) .
O2 C32 C31 120.9(5) .
C27 C32 C31 118.6(5) .
N2 C25 C24 111.0(5) .
C4 C11 C14 108.5(5) .
C13 C11 C4 111.8(5) .
C13 C11 C14 109.0(5) .
C12 C11 C4 110.5(5) .
C12 C11 C13 108.3(5) .
C12 C11 C14 108.7(5) .
C23 C24 C25 113.9(5) .
C24 C23 Si1 114.1(4) .
C29 C28 C27 121.0(5) .
C29 C33 C34 108.0(6) .
C35 C33 C29 113.8(5) .
C35 C33 C34 107.5(6) .
C35 C33 C36 111.5(6) .
C36 C33 C29 109.2(5) .
C36 C33 C34 106.5(6) .
C42 C43 C44 119.2(5) 2_766
Cl3 C46 Cl4 111.2(4) .
Cl2 C45 Cl1 108.5(6) .

loop_
_geom_bond_atom_site_label_1
_geom_bond_atom_site_label_2
_geom_bond_distance
_geom_bond_site_symmetry_2
Mn1 O2 1.863(4) .
Mn1 O1 1.856(4) .
Mn1 O5 2.152(4) .
Mn1 O4 2.309(4) .
Mn1 N1 2.125(4) .
Mn1 N2 2.089(5) .
Mn1 C41 2.560(5) .
Si1 O3 1.625(5) .
Si1 C23 1.865(6) .
Si1 C21 1.859(7) .
Si1 C22 1.858(7) .
Si2 C18 1.867(6) .
Si2 O3 1.633(5) .
Si2 C20 1.886(8) .
Si2 C19 1.852(7) .
Cl2 C45 1.792(10) .
Cl4 C46 1.768(8) .
Cl3 C46 1.765(9) .
O2 C32 1.339(7) .
O1 C1 1.338(7) .
Cl1 C45 1.798(12) .
O5 C41 1.253(7) .
O4 C41 1.267(7) .
N1 C15 1.284(7) .
N1 C16 1.469(7) .
N2 C26 1.288(7) .
N2 C25 1.471(7) .
C15 C6 1.450(8) .
C1 C2 1.425(8) .
C1 C6 1.413(8) .
C41 C42 1.514(7) .
C18 C17 1.530(8) .
C7 C2 1.537(8) .
C7 C10 1.543(8) .
C7 C8 1.538(8) .
C7 C9 1.538(8) .
C42 C44 1.385(8) .
C42 C43 1.389(8) .
C4 C3 1.404(8) .
C4 C5 1.369(8) .
C4 C11 1.537(7) .
C27 C26 1.437(8) .
C27 C32 1.415(8) .
C27 C28 1.409(8) .
C44 C43 1.400(8) 2_766
C17 C16 1.531(7) .
C29 C30 1.399(9) .
C29 C28 1.384(8) .
C29 C33 1.528(8) .
C31 C30 1.398(8) .
C31 C37 1.526(8) .
C31 C32 1.427(8) .
C3 C2 1.385(8) .
C5 C6 1.408(8) .
C37 C38 1.541(8) .
C37 C40 1.542(8) .
C37 C39 1.524(8) .
C13 C11 1.531(9) .
C25 C24 1.528(8) .
C11 C12 1.527(8) .
C11 C14 1.540(9) .
C24 C23 1.528(8) .
C33 C34 1.560(11) .
C33 C35 1.486(10) .
C33 C36 1.517(9) .
C43 C44 1.400(8) 2_766

loop_
_twin_individual_id
_twin_individual_mass_fraction_refined
1 0.7609(18)
2 0.2391(18)
